data_7720483
loop_
_publ_author_name
'G&#xf3;mez-Paz, Olaya'
'Carballo, Rosa'
'Lago, Ana B.'
'V&#xe1;zquez-L&#xf3;pez, Ezequiel M'
'Covelo, Berta'

_publ_section_title
;
 Structural diversity in Zn(II)/Cu(II) complexes with
 salicylic/acetylsalicylic acids and bis(4-pyridylthio)methane:
 coordination polymers, one organic cocrystal, and one organic salt.
;
_journal_issue 2
_journal_name_full 'Dalton transactions (Cambridge, England : 2003)'
_journal_page_first 724
_journal_page_last 734
_journal_paper_doi 10.1039/d5dt02303c
_journal_volume 55
_journal_year 2026
_chemical_formula_moiety 'C25 H20 N2 O6 S2 Zn'
_chemical_formula_sum 'C25 H20 N2 O6 S2 Zn'
_chemical_formula_weight 573.92
_space_group_crystal_system orthorhombic
_space_group_IT_number 19
_space_group_name_Hall 'P 2ac 2ab'
_space_group_name_H-M_alt 'P 21 21 21'
_atom_sites_solution_hydrogens geom
_atom_sites_solution_primary dual
_audit_creation_date 2020-11-15
_audit_creation_method
; 
Olex2 1.3 
(compiled 2020.07.31 svn.rc2a77460 for OlexSys, GUI svn.r6145) 
;
_audit_update_record
;
2025-09-11 deposited with the CCDC.	2025-10-31 downloaded from the CCDC.
;
_cell_angle_alpha 90
_cell_angle_beta 90
_cell_angle_gamma 90
_cell_formula_units_Z 4
_cell_length_a 12.1962(4)
_cell_length_b 13.8436(4)
_cell_length_c 15.1045(5)
_cell_measurement_reflns_used 9972
_cell_measurement_temperature 100.0
_cell_measurement_theta_max 28.23
_cell_measurement_theta_min 2.60
_cell_volume 2550.23(14)
_computing_cell_refinement 'SAINT V8.40A (?, 2016)'
_computing_data_collection 'Bruker APEX3'
_computing_data_reduction 'SAINT V8.40A (?, 2016)'
_computing_molecular_graphics 'Olex2 1.3 (Dolomanov et al., 2009)'
_computing_publication_material 'Olex2 1.3 (Dolomanov et al., 2009)'
_computing_structure_refinement 'XL  (Sheldrick, 2008)'
_computing_structure_solution 'SHELXT 2014/5 (Sheldrick, 2014)'
_diffrn_ambient_temperature 100.0
_diffrn_measured_fraction_theta_full 0.999
_diffrn_measured_fraction_theta_max 0.999
_diffrn_measurement_device_type 'Bruker D8 Venture Photon II CMOS'
_diffrn_measurement_method '\f and \w scans'
_diffrn_radiation_monochromator 'Incoatec HeliosTM multilayer optics'
_diffrn_radiation_type MoK\a
_diffrn_radiation_wavelength 0.71073
_diffrn_reflns_av_R_equivalents 0.0272
_diffrn_reflns_av_unetI/netI 0.0231
_diffrn_reflns_Laue_measured_fraction_full 0.999
_diffrn_reflns_Laue_measured_fraction_max 0.999
_diffrn_reflns_limit_h_max 16
_diffrn_reflns_limit_h_min -16
_diffrn_reflns_limit_k_max 18
_diffrn_reflns_limit_k_min -15
_diffrn_reflns_limit_l_max 20
_diffrn_reflns_limit_l_min -19
_diffrn_reflns_number 26179
_diffrn_reflns_point_group_measured_fraction_full 0.999
_diffrn_reflns_point_group_measured_fraction_max 0.999
_diffrn_reflns_theta_full 25.242
_diffrn_reflns_theta_max 28.275
_diffrn_reflns_theta_min 2.602
_diffrn_source_current 1.0
_diffrn_source_power 0.05
_diffrn_source_voltage 50.0
_diffrn_standards_number 0
_exptl_absorpt_coefficient_mu 1.170
_exptl_absorpt_correction_T_max 0.7457
_exptl_absorpt_correction_T_min 0.5497
_exptl_absorpt_correction_type multi-scan
_exptl_absorpt_process_details
; 
SADABS-2016/2 (Bruker,2016/2) was used for absorption correction. 
wR2(int) was 0.0951 before and 0.0407 after correction. 
The Ratio of minimum to maximum transmission is 0.7372. 
The \l/2 correction factor is Not present. 
;
_exptl_crystal_colour colourless
_exptl_crystal_colour_primary colourless
_exptl_crystal_density_diffrn 1.495
_exptl_crystal_density_method 'not measured'
_exptl_crystal_description prism
_exptl_crystal_F_000 1176
_exptl_crystal_size_max 0.298
_exptl_crystal_size_mid 0.264
_exptl_crystal_size_min 0.251
_refine_diff_density_max 0.391
_refine_diff_density_min -0.209
_refine_diff_density_rms 0.039
_refine_ls_abs_structure_details
; 
 Flack x determined using 2613 quotients [(I+)-(I-)]/[(I+)+(I-)] 
 (Parsons, Flack and Wagner, Acta Cryst. B69 (2013) 249-259). 
;
_refine_ls_abs_structure_Flack -0.003(3)
_refine_ls_extinction_method none
_refine_ls_goodness_of_fit_ref 1.035
_refine_ls_hydrogen_treatment constr
_refine_ls_matrix_type full
_refine_ls_number_parameters 327
_refine_ls_number_reflns 6322
_refine_ls_number_restraints 0
_refine_ls_restrained_S_all 1.035
_refine_ls_R_factor_all 0.0209
_refine_ls_R_factor_gt 0.0198
_refine_ls_shift/su_max 0.001
_refine_ls_shift/su_mean 0.000
_refine_ls_structure_factor_coef Fsqd
_refine_ls_weighting_details 'w=1/[\s^2^(Fo^2^)+(0.0189P)^2^+0.6245P] where P=(Fo^2^+2Fc^2^)/3'
_refine_ls_weighting_scheme calc
_refine_ls_wR_factor_gt 0.0452
_refine_ls_wR_factor_ref 0.0457
_reflns_Friedel_coverage 0.785
_reflns_Friedel_fraction_full 1.000
_reflns_Friedel_fraction_max 0.999
_reflns_number_gt 6127
_reflns_number_total 6322
_reflns_threshold_expression 'I > 2\s(I)'
_cod_data_source_file d5dt02303c2.cif
_cod_data_source_block 32068701_0m
_cod_database_code 7720483
_shelx_shelxl_version_number 2017/1
_shelx_space_group_comment
; 
The symmetry employed for this shelxl refinement is uniquely defined 
by the following loop, which should always be used as a source of 
symmetry information in preference to the above space-group names. 
They are only intended as comments. 
;
_shelx_estimated_absorpt_t_max 0.758
_shelx_estimated_absorpt_t_min 0.722
_olex2_refinement_description
; 
1. Fixed Uiso 
 At 1.2 times of: 
  All C(H) groups, All C(H,H) groups 
 At 1.5 times of: 
  All O(H) groups 
2.a Secondary CH2 refined with riding coordinates: 
 C6(H6A,H6B) 
2.b Aromatic/amide H refined with riding coordinates: 
 C9(H9), C8(H8), C2(H2), C5(H5), C4(H4), C25(H25), C15(H15), C11(H11), 
 C24(H24), C10(H10), C1(H1), C18(H18), C16(H16), C17(H17), C23(H23), C22(H22) 
2.c Idealised tetrahedral OH refined as rotating group: 
 O12(H12), O34(H34) 
;
_olex2_submission_special_instructions 'No special instructions were received'

loop_
_space_group_symop_operation_xyz
'x, y, z'
'-x+1/2, -y, z+1/2'
'-x, y+1/2, -z+1/2'
'x+1/2, -y+1/2, -z'

loop_
_atom_site_label
_atom_site_type_symbol
_atom_site_fract_x
_atom_site_fract_y
_atom_site_fract_z
_atom_site_U_iso_or_equiv
_atom_site_adp_type
_atom_site_occupancy
_atom_site_site_symmetry_order
_atom_site_calc_flag
_atom_site_refinement_flags_posn
_atom_site_refinement_flags_adp
_atom_site_refinement_flags_occupancy
_atom_site_disorder_assembly
_atom_site_disorder_group
Zn1 Zn 0.51317(2) 0.21548(2) 0.58929(2) 0.01602(6) Uani 1 1 d . . . . .
S2 S 0.76829(4) 0.43557(4) 0.18064(3) 0.02106(11) Uani 1 1 d . . . . .
S1 S 0.71087(4) 0.56500(4) 0.33999(3) 0.02055(10) Uani 1 1 d . . . . .
O3 O 0.39400(12) 0.26790(10) 0.66601(9) 0.0211(3) Uani 1 1 d . . . . .
O4 O 0.54355(13) 0.30093(11) 0.74374(10) 0.0267(3) Uani 1 1 d . . . . .
O2 O 0.54739(12) 0.09649(11) 0.68820(11) 0.0268(3) Uani 1 1 d . . . . .
O12 O 0.59907(13) 0.02329(14) 0.83742(12) 0.0341(4) Uani 1 1 d . . . . .
H12 H 0.558378 0.049226 0.799369 0.051 Uiso 1 1 calc R U . . .
O1 O 0.67437(14) 0.16022(12) 0.60388(10) 0.0324(4) Uani 1 1 d . . . . .
N2 N 0.57196(13) 0.62954(12) -0.00274(10) 0.0159(3) Uani 1 1 d . . . . .
O34 O 0.53051(15) 0.31095(15) 0.91376(12) 0.0440(5) Uani 1 1 d . . . . .
H34 H 0.561263 0.306794 0.864149 0.066 Uiso 1 1 calc R U . . .
N1 N 0.56484(14) 0.32327(12) 0.50605(11) 0.0174(3) Uani 1 1 d . . . . .
C9 C 0.63454(16) 0.66923(14) 0.06090(12) 0.0168(4) Uani 1 1 d . . . . .
H9 H 0.635550 0.737634 0.065892 0.020 Uiso 1 1 calc R U . . .
C3 C 0.65718(16) 0.46785(14) 0.40059(13) 0.0170(4) Uani 1 1 d . . . . .
C8 C 0.69732(17) 0.61635(14) 0.11933(12) 0.0174(4) Uani 1 1 d . . . . .
H8 H 0.740382 0.647611 0.163217 0.021 Uiso 1 1 calc R U . . .
C2 C 0.57824(18) 0.48978(15) 0.46470(13) 0.0207(4) Uani 1 1 d . . . . .
H2 H 0.554755 0.554549 0.473204 0.025 Uiso 1 1 calc R U . . .
C7 C 0.69610(16) 0.51546(14) 0.11245(12) 0.0167(4) Uani 1 1 d . . . . .
C5 C 0.64028(16) 0.30269(14) 0.44370(13) 0.0181(4) Uani 1 1 d . . . . .
H5 H 0.661972 0.237257 0.436416 0.022 Uiso 1 1 calc R U . . .
C4 C 0.68764(16) 0.37128(14) 0.38996(12) 0.0174(4) Uani 1 1 d . . . . .
H4 H 0.740063 0.353294 0.346462 0.021 Uiso 1 1 calc R U . . .
C25 C 0.2576(2) 0.30984(15) 0.81213(16) 0.0286(5) Uani 1 1 d . . . . .
H25 H 0.223694 0.305740 0.755632 0.034 Uiso 1 1 calc R U . . .
C19 C 0.44064(17) 0.29219(15) 0.73842(13) 0.0204(4) Uani 1 1 d . . . . .
C14 C 0.70357(17) 0.02231(14) 0.80760(14) 0.0200(4) Uani 1 1 d . . . . .
C15 C 0.7828(2) -0.02046(17) 0.86088(14) 0.0262(5) Uani 1 1 d . . . . .
H15 H 0.763132 -0.047618 0.916405 0.031 Uiso 1 1 calc R U . . .
C20 C 0.37124(19) 0.30678(14) 0.81834(14) 0.0234(4) Uani 1 1 d . . . . .
C6 C 0.81446(17) 0.51059(15) 0.27102(13) 0.0208(4) Uani 1 1 d . . . . .
H6A H 0.862555 0.470985 0.309360 0.025 Uiso 1 1 calc R U . . .
H6B H 0.860125 0.563033 0.245987 0.025 Uiso 1 1 calc R U . . .
C11 C 0.63320(17) 0.47356(14) 0.04536(13) 0.0185(4) Uani 1 1 d . . . . .
H11 H 0.632002 0.405423 0.037984 0.022 Uiso 1 1 calc R U . . .
C24 C 0.1931(2) 0.31880(18) 0.88718(18) 0.0410(6) Uani 1 1 d . . . . .
H24 H 0.115518 0.321188 0.882072 0.049 Uiso 1 1 calc R U . . .
C10 C 0.57295(16) 0.53218(14) -0.00993(13) 0.0174(4) Uani 1 1 d . . . . .
H10 H 0.530181 0.502922 -0.055145 0.021 Uiso 1 1 calc R U . . .
C13 C 0.73322(17) 0.06298(15) 0.72583(13) 0.0199(4) Uani 1 1 d . . . . .
C1 C 0.53477(16) 0.41601(14) 0.51559(13) 0.0190(4) Uani 1 1 d . . . . .
H1 H 0.481396 0.431624 0.559106 0.023 Uiso 1 1 calc R U . . .
C18 C 0.84230(19) 0.06087(19) 0.70017(16) 0.0319(5) Uani 1 1 d . . . . .
H18 H 0.863202 0.089691 0.645647 0.038 Uiso 1 1 calc R U . . .
C16 C 0.8900(2) -0.02315(19) 0.83257(16) 0.0327(5) Uani 1 1 d . . . . .
H16 H 0.943837 -0.053482 0.868561 0.039 Uiso 1 1 calc R U . . .
C21 C 0.4201(2) 0.31330(17) 0.90256(16) 0.0334(5) Uani 1 1 d . . . . .
C17 C 0.9211(2) 0.0176(2) 0.75241(17) 0.0401(6) Uani 1 1 d . . . . .
H17 H 0.995435 0.015800 0.733802 0.048 Uiso 1 1 calc R U . . .
C12 C 0.64811(19) 0.10840(14) 0.66902(14) 0.0233(4) Uani 1 1 d . . . . .
C23 C 0.2420(3) 0.3242(2) 0.96933(19) 0.0502(8) Uani 1 1 d . . . . .
H23 H 0.197619 0.329827 1.020757 0.060 Uiso 1 1 calc R U . . .
C22 C 0.3542(3) 0.3217(2) 0.97777(18) 0.0502(8) Uani 1 1 d . . . . .
H22 H 0.386868 0.325636 1.034749 0.060 Uiso 1 1 calc R U . . .

loop_
_atom_site_aniso_label
_atom_site_aniso_U_11
_atom_site_aniso_U_22
_atom_site_aniso_U_33
_atom_site_aniso_U_23
_atom_site_aniso_U_13
_atom_site_aniso_U_12
Zn1 0.01485(10) 0.01981(10) 0.01339(9) 0.00082(8) -0.00029(8) -0.00090(8)
S2 0.0253(3) 0.0196(2) 0.0182(2) 0.00483(18) 0.0014(2) 0.00474(19)
S1 0.0251(3) 0.0183(2) 0.0182(2) 0.00365(18) -0.00153(19) -0.0006(2)
O3 0.0245(7) 0.0218(7) 0.0170(7) -0.0028(5) 0.0025(6) 0.0011(6)
O4 0.0264(8) 0.0249(8) 0.0289(8) -0.0057(6) 0.0029(6) -0.0069(6)
O2 0.0206(8) 0.0261(8) 0.0338(8) -0.0006(6) -0.0099(6) 0.0029(6)
O12 0.0200(8) 0.0460(10) 0.0365(9) 0.0157(8) 0.0062(7) 0.0004(7)
O1 0.0397(9) 0.0310(8) 0.0265(9) 0.0109(7) -0.0081(7) -0.0053(7)
N2 0.0154(8) 0.0190(7) 0.0133(7) 0.0017(6) 0.0023(6) 0.0003(6)
O34 0.0467(11) 0.0592(12) 0.0260(8) -0.0110(8) -0.0056(9) -0.0166(9)
N1 0.0149(8) 0.0218(8) 0.0155(8) -0.0005(6) -0.0001(6) -0.0014(6)
C9 0.0177(9) 0.0164(9) 0.0163(9) -0.0006(7) 0.0012(7) -0.0021(7)
C3 0.0178(9) 0.0190(9) 0.0141(9) 0.0026(7) -0.0033(7) -0.0010(7)
C8 0.0189(10) 0.0200(9) 0.0134(8) 0.0011(7) 0.0008(7) -0.0031(8)
C2 0.0221(10) 0.0199(9) 0.0200(10) -0.0020(7) -0.0012(8) 0.0049(8)
C7 0.0170(9) 0.0187(9) 0.0145(9) 0.0033(7) 0.0030(7) 0.0013(7)
C5 0.0190(9) 0.0190(9) 0.0162(9) -0.0015(7) 0.0002(7) 0.0013(7)
C4 0.0173(9) 0.0208(9) 0.0142(9) 0.0001(7) 0.0008(7) 0.0024(8)
C25 0.0348(12) 0.0206(10) 0.0303(11) -0.0012(8) 0.0092(10) 0.0000(8)
C19 0.0266(10) 0.0129(8) 0.0218(9) -0.0014(8) 0.0040(8) -0.0037(8)
C14 0.0180(10) 0.0199(9) 0.0223(10) 0.0031(8) -0.0008(8) -0.0035(8)
C15 0.0305(12) 0.0291(11) 0.0191(10) 0.0045(8) -0.0043(9) -0.0039(9)
C20 0.0345(12) 0.0152(9) 0.0203(10) -0.0039(7) 0.0070(9) -0.0050(8)
C6 0.0151(9) 0.0267(10) 0.0207(9) 0.0065(8) -0.0013(8) -0.0018(8)
C11 0.0227(10) 0.0159(9) 0.0169(9) -0.0005(7) 0.0039(8) -0.0002(8)
C24 0.0415(15) 0.0350(13) 0.0465(16) -0.0067(11) 0.0220(13) -0.0017(11)
C10 0.0183(10) 0.0199(9) 0.0139(9) -0.0019(7) 0.0014(7) -0.0027(7)
C13 0.0189(10) 0.0203(9) 0.0205(9) 0.0036(8) -0.0038(8) -0.0023(8)
C1 0.0151(9) 0.0254(10) 0.0165(9) -0.0026(7) 0.0002(7) 0.0024(7)
C18 0.0228(11) 0.0455(14) 0.0273(11) 0.0107(11) 0.0041(9) -0.0031(10)
C16 0.0240(12) 0.0410(13) 0.0330(12) 0.0055(10) -0.0141(10) 0.0039(10)
C21 0.0440(14) 0.0317(12) 0.0243(11) -0.0080(9) 0.0057(11) -0.0133(10)
C17 0.0154(11) 0.0627(18) 0.0420(14) 0.0128(13) 0.0003(10) 0.0015(11)
C12 0.0299(11) 0.0165(9) 0.0234(10) 0.0006(8) -0.0088(9) -0.0018(8)
C23 0.063(2) 0.0513(17) 0.0359(15) -0.0152(12) 0.0290(14) -0.0144(15)
C22 0.070(2) 0.0577(18) 0.0226(12) -0.0140(11) 0.0111(13) -0.0197(16)

loop_
_atom_type_symbol
_atom_type_description
_atom_type_scat_dispersion_real
_atom_type_scat_dispersion_imag
_atom_type_scat_source
C C 0.0033 0.0016 'International Tables Vol C Tables 4.2.6.8 and 6.1.1.4'
H H 0.0000 0.0000 'International Tables Vol C Tables 4.2.6.8 and 6.1.1.4'
N N 0.0061 0.0033 'International Tables Vol C Tables 4.2.6.8 and 6.1.1.4'
O O 0.0106 0.0060 'International Tables Vol C Tables 4.2.6.8 and 6.1.1.4'
S S 0.1246 0.1234 'International Tables Vol C Tables 4.2.6.8 and 6.1.1.4'
Zn Zn 0.2839 1.4301 'International Tables Vol C Tables 4.2.6.8 and 6.1.1.4'

loop_
_geom_angle_atom_site_label_1
_geom_angle_atom_site_label_2
_geom_angle_atom_site_label_3
_geom_angle
_geom_angle_site_symmetry_1
_geom_angle_site_symmetry_3
_geom_angle_publ_flag
O3 Zn1 O2 90.90(6) . . ?
O3 Zn1 O1 138.24(6) . . ?
O3 Zn1 N2 102.27(6) . 3_645 ?
O3 Zn1 N1 108.38(6) . . ?
O3 Zn1 C12 114.32(7) . . ?
O2 Zn1 C12 30.25(6) . . ?
O1 Zn1 O2 59.86(6) . . ?
O1 Zn1 C12 29.92(7) . . ?
N2 Zn1 O2 95.27(6) 3_645 . ?
N2 Zn1 O1 109.05(6) 3_645 . ?
N2 Zn1 N1 100.78(7) 3_645 . ?
N2 Zn1 C12 107.10(6) 3_645 . ?
N1 Zn1 O2 151.40(6) . . ?
N1 Zn1 O1 92.37(6) . . ?
N1 Zn1 C12 121.34(7) . . ?
C7 S2 C6 103.80(10) . . ?
C3 S1 C6 104.06(9) . . ?
C19 O3 Zn1 105.57(13) . . ?
C12 O2 Zn1 86.18(13) . . ?
C14 O12 H12 109.5 . . ?
C12 O1 Zn1 92.92(14) . . ?
C9 N2 Zn1 120.41(13) . 3_655 ?
C9 N2 C10 117.36(17) . . ?
C10 N2 Zn1 122.13(13) . 3_655 ?
C21 O34 H34 109.5 . . ?
C5 N1 Zn1 118.99(13) . . ?
C1 N1 Zn1 123.09(13) . . ?
C1 N1 C5 117.63(17) . . ?
N2 C9 H9 118.1 . . ?
N2 C9 C8 123.76(18) . . ?
C8 C9 H9 118.1 . . ?
C2 C3 S1 116.86(15) . . ?
C4 C3 S1 125.08(15) . . ?
C4 C3 C2 118.06(18) . . ?
C9 C8 H8 120.8 . . ?
C9 C8 C7 118.43(18) . . ?
C7 C8 H8 120.8 . . ?
C3 C2 H2 120.4 . . ?
C1 C2 C3 119.21(18) . . ?
C1 C2 H2 120.4 . . ?
C8 C7 S2 125.56(16) . . ?
C11 C7 S2 116.17(15) . . ?
C11 C7 C8 118.27(18) . . ?
N1 C5 H5 118.2 . . ?
N1 C5 C4 123.57(18) . . ?
C4 C5 H5 118.2 . . ?
C3 C4 H4 120.6 . . ?
C5 C4 C3 118.75(18) . . ?
C5 C4 H4 120.6 . . ?
C20 C25 H25 119.5 . . ?
C24 C25 H25 119.5 . . ?
C24 C25 C20 120.9(2) . . ?
O3 C19 C20 118.47(19) . . ?
O4 C19 O3 121.46(19) . . ?
O4 C19 C20 120.02(19) . . ?
O12 C14 C15 117.83(18) . . ?
O12 C14 C13 122.11(19) . . ?
C15 C14 C13 120.05(19) . . ?
C14 C15 H15 120.3 . . ?
C16 C15 C14 119.5(2) . . ?
C16 C15 H15 120.3 . . ?
C25 C20 C19 121.1(2) . . ?
C25 C20 C21 118.8(2) . . ?
C21 C20 C19 120.1(2) . . ?
S2 C6 H6A 108.0 . . ?
S2 C6 H6B 108.0 . . ?
S1 C6 S2 117.31(11) . . ?
S1 C6 H6A 108.0 . . ?
S1 C6 H6B 108.0 . . ?
H6A C6 H6B 107.2 . . ?
C7 C11 H11 120.4 . . ?
C10 C11 C7 119.23(18) . . ?
C10 C11 H11 120.4 . . ?
C25 C24 H24 120.1 . . ?
C23 C24 C25 119.7(3) . . ?
C23 C24 H24 120.1 . . ?
N2 C10 C11 122.92(18) . . ?
N2 C10 H10 118.5 . . ?
C11 C10 H10 118.5 . . ?
C14 C13 C12 119.83(19) . . ?
C18 C13 C14 118.97(19) . . ?
C18 C13 C12 121.19(19) . . ?
N1 C1 C2 122.77(18) . . ?
N1 C1 H1 118.6 . . ?
C2 C1 H1 118.6 . . ?
C13 C18 H18 119.4 . . ?
C17 C18 C13 121.2(2) . . ?
C17 C18 H18 119.4 . . ?
C15 C16 H16 119.4 . . ?
C15 C16 C17 121.3(2) . . ?
C17 C16 H16 119.4 . . ?
O34 C21 C20 122.1(2) . . ?
O34 C21 C22 118.1(3) . . ?
C22 C21 C20 119.8(3) . . ?
C18 C17 C16 119.0(2) . . ?
C18 C17 H17 120.5 . . ?
C16 C17 H17 120.5 . . ?
O2 C12 Zn1 63.57(11) . . ?
O2 C12 C13 119.20(19) . . ?
O1 C12 Zn1 57.16(12) . . ?
O1 C12 O2 119.8(2) . . ?
O1 C12 C13 121.0(2) . . ?
C13 C12 Zn1 168.64(15) . . ?
C24 C23 H23 119.6 . . ?
C22 C23 C24 120.8(3) . . ?
C22 C23 H23 119.6 . . ?
C21 C22 H22 120.0 . . ?
C23 C22 C21 120.0(3) . . ?
C23 C22 H22 120.0 . . ?

loop_
_geom_bond_atom_site_label_1
_geom_bond_atom_site_label_2
_geom_bond_distance
_geom_bond_site_symmetry_2
_geom_bond_publ_flag
Zn1 O3 1.9956(14) . ?
Zn1 O2 2.2626(16) . ?
Zn1 O1 2.1211(18) . ?
Zn1 N2 2.0501(16) 3_645 ?
Zn1 N1 2.0505(16) . ?
Zn1 C12 2.521(2) . ?
S2 C7 1.749(2) . ?
S2 C6 1.805(2) . ?
S1 C3 1.754(2) . ?
S1 C6 1.803(2) . ?
O3 C19 1.278(2) . ?
O4 C19 1.263(2) . ?
O2 C12 1.273(3) . ?
O12 H12 0.8400 . ?
O12 C14 1.352(3) . ?
O1 C12 1.259(3) . ?
N2 C9 1.345(2) . ?
N2 C10 1.352(2) . ?
O34 H34 0.8400 . ?
O34 C21 1.357(3) . ?
N1 C5 1.347(3) . ?
N1 C1 1.343(3) . ?
C9 H9 0.9500 . ?
C9 C8 1.379(3) . ?
C3 C2 1.399(3) . ?
C3 C4 1.397(3) . ?
C8 H8 0.9500 . ?
C8 C7 1.401(3) . ?
C2 H2 0.9500 . ?
C2 C1 1.384(3) . ?
C7 C11 1.397(3) . ?
C5 H5 0.9500 . ?
C5 C4 1.376(3) . ?
C4 H4 0.9500 . ?
C25 H25 0.9500 . ?
C25 C20 1.390(3) . ?
C25 C24 1.386(3) . ?
C19 C20 1.488(3) . ?
C14 C15 1.390(3) . ?
C14 C13 1.405(3) . ?
C15 H15 0.9500 . ?
C15 C16 1.376(3) . ?
C20 C21 1.408(3) . ?
C6 H6A 0.9900 . ?
C6 H6B 0.9900 . ?
C11 H11 0.9500 . ?
C11 C10 1.377(3) . ?
C24 H24 0.9500 . ?
C24 C23 1.379(4) . ?
C10 H10 0.9500 . ?
C13 C18 1.386(3) . ?
C13 C12 1.486(3) . ?
C1 H1 0.9500 . ?
C18 H18 0.9500 . ?
C18 C17 1.380(3) . ?
C16 H16 0.9500 . ?
C16 C17 1.389(3) . ?
C21 C22 1.397(4) . ?
C17 H17 0.9500 . ?
C23 H23 0.9500 . ?
C23 C22 1.374(5) . ?
C22 H22 0.9500 . ?

loop_
_geom_hbond_atom_site_label_D
_geom_hbond_atom_site_label_H
_geom_hbond_atom_site_label_A
_geom_hbond_distance_DH
_geom_hbond_distance_HA
_geom_hbond_distance_DA
_geom_hbond_angle_DHA
_geom_hbond_site_symmetry_A
_geom_hbond_publ_flag
O12 H12 O2 0.84 1.81 2.550(2) 146.5 . yes
O34 H34 O4 0.84 1.83 2.577(2) 146.7 . yes
C8 H8 S1 0.95 2.93 3.4119(19) 113.0 . yes
C4 H4 S2 0.95 2.77 3.4287(19) 126.9 . yes
C4 H4 O3 0.95 2.52 3.280(2) 136.6 4_556 yes
C6 H6A O2 0.99 2.44 3.263(3) 140.2 4_556 yes
C6 H6B O4 0.99 2.22 3.159(3) 157.8 2_664 yes
C11 H11 O34 0.95 2.60 3.254(3) 126.3 1_554 yes
C10 H10 O2 0.95 2.57 3.193(3) 123.3 3_655 yes
C1 H1 O12 0.95 2.24 3.130(2) 155.8 3_656 yes

loop_
_geom_torsion_atom_site_label_1
_geom_torsion_atom_site_label_2
_geom_torsion_atom_site_label_3
_geom_torsion_atom_site_label_4
_geom_torsion
_geom_torsion_site_symmetry_1
_geom_torsion_site_symmetry_2
_geom_torsion_site_symmetry_3
_geom_torsion_site_symmetry_4
_geom_torsion_publ_flag
Zn1 O3 C19 O4 15.5(2) . . . . ?
Zn1 O3 C19 C20 -162.31(15) . . . . ?
Zn1 O2 C12 O1 -10.69(19) . . . . ?
Zn1 O2 C12 C13 167.53(17) . . . . ?
Zn1 O1 C12 O2 11.4(2) . . . . ?
Zn1 O1 C12 C13 -166.79(17) . . . . ?
Zn1 N2 C9 C8 -177.47(15) 3_655 . . . ?
Zn1 N2 C10 C11 177.29(14) 3_655 . . . ?
Zn1 N1 C5 C4 -173.92(15) . . . . ?
Zn1 N1 C1 C2 173.47(15) . . . . ?
S2 C7 C11 C10 179.03(15) . . . . ?
S1 C3 C2 C1 -178.75(15) . . . . ?
S1 C3 C4 C5 178.55(15) . . . . ?
O3 C19 C20 C25 -10.5(3) . . . . ?
O3 C19 C20 C21 166.57(19) . . . . ?
O4 C19 C20 C25 171.7(2) . . . . ?
O4 C19 C20 C21 -11.3(3) . . . . ?
O12 C14 C15 C16 179.8(2) . . . . ?
O12 C14 C13 C18 178.9(2) . . . . ?
O12 C14 C13 C12 -0.4(3) . . . . ?
N2 C9 C8 C7 -0.1(3) . . . . ?
O34 C21 C22 C23 -179.9(3) . . . . ?
N1 C5 C4 C3 0.6(3) . . . . ?
C9 N2 C10 C11 1.0(3) . . . . ?
C9 C8 C7 S2 -179.19(15) . . . . ?
C9 C8 C7 C11 1.4(3) . . . . ?
C3 S1 C6 S2 71.44(13) . . . . ?
C3 C2 C1 N1 -0.2(3) . . . . ?
C8 C7 C11 C10 -1.5(3) . . . . ?
C2 C3 C4 C5 -1.1(3) . . . . ?
C7 S2 C6 S1 63.42(13) . . . . ?
C7 C11 C10 N2 0.3(3) . . . . ?
C5 N1 C1 C2 -0.3(3) . . . . ?
C4 C3 C2 C1 0.9(3) . . . . ?
C25 C20 C21 O34 -179.9(2) . . . . ?
C25 C20 C21 C22 0.6(3) . . . . ?
C25 C24 C23 C22 0.5(4) . . . . ?
C19 C20 C21 O34 3.0(3) . . . . ?
C19 C20 C21 C22 -176.5(2) . . . . ?
C14 C15 C16 C17 1.2(4) . . . . ?
C14 C13 C18 C17 1.6(4) . . . . ?
C14 C13 C12 Zn1 90.0(8) . . . . ?
C14 C13 C12 O2 -11.1(3) . . . . ?
C14 C13 C12 O1 167.1(2) . . . . ?
C15 C14 C13 C18 -0.9(3) . . . . ?
C15 C14 C13 C12 179.85(19) . . . . ?
C15 C16 C17 C18 -0.5(4) . . . . ?
C20 C25 C24 C23 -0.4(4) . . . . ?
C20 C21 C22 C23 -0.5(4) . . . . ?
C6 S2 C7 C8 12.3(2) . . . . ?
C6 S2 C7 C11 -168.26(15) . . . . ?
C6 S1 C3 C2 176.19(15) . . . . ?
C6 S1 C3 C4 -3.4(2) . . . . ?
C24 C25 C20 C19 176.9(2) . . . . ?
C24 C25 C20 C21 -0.2(3) . . . . ?
C24 C23 C22 C21 -0.1(5) . . . . ?
C10 N2 C9 C8 -1.1(3) . . . . ?
C13 C14 C15 C16 -0.4(3) . . . . ?
C13 C18 C17 C16 -0.9(4) . . . . ?
C1 N1 C5 C4 0.1(3) . . . . ?
C18 C13 C12 Zn1 -89.2(8) . . . . ?
C18 C13 C12 O2 169.7(2) . . . . ?
C18 C13 C12 O1 -12.1(3) . . . . ?
C12 C13 C18 C17 -179.2(2) . . . . ?
